data_7004405
loop_
_publ_author_name
'D\'iez, \'Alvaro'
'Fern\'andez, Julio'
'Lalinde, Elena'
'Moreno, M. Teresa'
'S\'anchez, Sergio'

_publ_section_title
;
 Complexes of platinum(ii) containing ferrocenylethynyl ligands:
 synthesis, characterization and spectroscopic and electrochemical
 properties
;
_journal_issue 36
_journal_name_full 'Dalton Transactions'
_journal_page_first 4926
_journal_page_last 4936
_journal_paper_doi 10.1039/b806572a
_journal_year 2008
_chemical_formula_sum 'C34 H32 Cl6 Fe2 Pt'
_chemical_formula_weight 960.09
_chemical_name_common s73
_chemical_name_systematic
;
?
;
_space_group_IT_number 14
_symmetry_cell_setting monoclinic
_symmetry_space_group_name_Hall '-P 2ybc'
_symmetry_space_group_name_H-M 'P 1 21/c 1'
_atom_sites_solution_hydrogens geom
_atom_sites_solution_primary direct
_atom_sites_solution_secondary difmap
_audit_conform_dict_location ftp://ftp.iucr.org/pub/cif_core.dic
_audit_conform_dict_name cif_core.dic
_audit_conform_dict_version 2.3
_audit_creation_date 2007-05-29T11:44:56-00:00
_audit_creation_method 'WinGX routine CIF_UPDATE'
_cell_angle_alpha 90
_cell_angle_beta 104.500(2)
_cell_angle_gamma 90
_cell_formula_units_Z 4
_cell_length_a 11.6163(3)
_cell_length_b 16.9063(6)
_cell_length_c 17.7695(4)
_cell_measurement_reflns_used 2981
_cell_measurement_temperature 173.0(10)
_cell_volume 3378.57(17)
_computing_cell_refinement 'HKL Scalepack (Otwinowski & Minor 1997)'
_computing_data_collection 'Collect (Bruker AXS BV, 1997-2004)'
_computing_data_reduction 'HKL Denzo and Scalepack (Otwinowski & Minor 1997)'
_computing_structure_refinement 'SHELXL-97 (Sheldrick, 1997)'
_diffrn_ambient_temperature 173.0(10)
_diffrn_detector_area_resol_mean 9
_diffrn_measured_fraction_theta_full 0.997
_diffrn_measured_fraction_theta_max 0.997
_diffrn_measurement_device '95mm CCD camera on \k-goniostat'
_diffrn_measurement_device_type KappaCCD
_diffrn_measurement_method CCD
_diffrn_orient_matrix_type 'by Bruker AXS Collect from scalepack cell'
_diffrn_orient_matrix_UB_11 -0.0002081
_diffrn_orient_matrix_UB_12 0.0281309
_diffrn_orient_matrix_UB_13 0.0494701
_diffrn_orient_matrix_UB_21 -0.069031
_diffrn_orient_matrix_UB_22 0.0327449
_diffrn_orient_matrix_UB_23 -0.0282583
_diffrn_orient_matrix_UB_31 -0.0560454
_diffrn_orient_matrix_UB_32 -0.0404363
_diffrn_orient_matrix_UB_33 0.0115323
_diffrn_radiation_monochromator graphite
_diffrn_radiation_type MoK\a
_diffrn_radiation_wavelength 0.71073
_diffrn_reflns_av_R_equivalents 0.083
_diffrn_reflns_av_unetI/netI 0.0513
_diffrn_reflns_limit_h_max 15
_diffrn_reflns_limit_h_min -14
_diffrn_reflns_limit_k_max 21
_diffrn_reflns_limit_k_min -21
_diffrn_reflns_limit_l_max 23
_diffrn_reflns_limit_l_min -22
_diffrn_reflns_number 50545
_diffrn_reflns_theta_full 27.49
_diffrn_reflns_theta_max 27.49
_diffrn_reflns_theta_min 2.37
_exptl_absorpt_coefficient_mu 5.477
_exptl_absorpt_correction_T_max 0.5011
_exptl_absorpt_correction_T_min 0.3985
_exptl_absorpt_correction_type multi-scan
_exptl_absorpt_process_details
;
[c.f. r.h. blessing, acta cryst. (1995), a51, 33-38]
;
_exptl_crystal_colour Red
_exptl_crystal_density_diffrn 1.887
_exptl_crystal_density_method 'not measured'
_exptl_crystal_description Block
_exptl_crystal_F_000 1872
_exptl_crystal_size_max 0.2
_exptl_crystal_size_mid 0.175
_exptl_crystal_size_min 0.1
_refine_diff_density_max 1.515
_refine_diff_density_min -1.72
_refine_diff_density_rms 0.172
_refine_ls_extinction_method none
_refine_ls_goodness_of_fit_ref 1.099
_refine_ls_hydrogen_treatment constr
_refine_ls_matrix_type full
_refine_ls_number_parameters 388
_refine_ls_number_reflns 7724
_refine_ls_number_restraints 0
_refine_ls_restrained_S_all 1.099
_refine_ls_R_factor_all 0.0674
_refine_ls_R_factor_gt 0.0433
_refine_ls_shift/su_max 0.001
_refine_ls_shift/su_mean 0
_refine_ls_structure_factor_coef Fsqd
_refine_ls_weighting_details 'calc w=1/[\s^2^(Fo^2^)+(0.0311P)^2^+13.6825P] where P=(Fo^2^+2Fc^2^)/3'
_refine_ls_weighting_scheme calc
_refine_ls_wR_factor_gt 0.081
_refine_ls_wR_factor_ref 0.0894
_reflns_number_gt 6099
_reflns_number_total 7724
_reflns_threshold_expression >2sigma(I)
_cod_data_source_file b806572a.txt
_cod_data_source_block complex1.2CHCl3
_cod_depositor_comments
;
The following automatic conversions were performed:
'_symmetry_cell_setting' value 'Monoclinic' changed to 'monoclinic'
according to '/home/saulius/struct/CIF-dictionaries/cif_core.dic'
dictionary named 'cif_core.dic' version 2.4.1 from 2010-06-29.

Automatic conversion script
Id: cif_fix_enum 1527 2010-12-29 10:47:43Z saulius 
;
_cod_original_sg_symbol_H-M P21/c
_cod_database_code 7004405

loop_
_symmetry_equiv_pos_as_xyz
'x, y, z'
'-x, y+1/2, -z+1/2'
'-x, -y, -z'
'x, -y-1/2, z-1/2'

loop_
_atom_site_label
_atom_site_type_symbol
_atom_site_fract_x
_atom_site_fract_y
_atom_site_fract_z
_atom_site_U_iso_or_equiv
_atom_site_adp_type
_atom_site_occupancy
_atom_site_symmetry_multiplicity
_atom_site_calc_flag
_atom_site_refinement_flags
_atom_site_disorder_assembly
_atom_site_disorder_group
C1 C 0.0926(5) 0.9054(5) 0.5199(4) 0.0401(17) Uani 1 1 d . . .
H1 H 0.0439 0.9515 0.5249 0.048 Uiso 1 1 calc R . .
C2 C 0.0869(5) 0.8459(4) 0.5703(4) 0.0314(15) Uani 1 1 d . . .
H2 H 0.035 0.8566 0.605 0.038 Uiso 1 1 calc R . .
C3 C 0.1137(8) 0.8959(9) 0.4410(5) 0.114(5) Uani 1 1 d . . .
H3A H 0.0494 0.8641 0.4104 0.137 Uiso 1 1 calc R . .
H3B H 0.1074 0.9479 0.4171 0.137 Uiso 1 1 calc R . .
C4 C 0.2245(7) 0.8611(5) 0.4340(4) 0.049(2) Uani 1 1 d . . .
H4A H 0.2584 0.8958 0.4017 0.058 Uiso 1 1 calc R . .
H4B H 0.2059 0.8115 0.4063 0.058 Uiso 1 1 calc R . .
C5 C 0.3180(5) 0.8453(4) 0.5068(3) 0.0288(14) Uani 1 1 d . . .
H5 H 0.3986 0.859 0.5034 0.035 Uiso 1 1 calc R . .
C6 C 0.3145(5) 0.7880(4) 0.5597(3) 0.0296(14) Uani 1 1 d . . .
H6 H 0.393 0.768 0.5872 0.036 Uiso 1 1 calc R . .
C7 C 0.2158(7) 0.7299(4) 0.5544(4) 0.0458(19) Uani 1 1 d . . .
H7A H 0.2096 0.6985 0.5079 0.055 Uiso 1 1 calc R . .
H7B H 0.2387 0.6943 0.5984 0.055 Uiso 1 1 calc R . .
C8 C 0.0996(8) 0.7599(5) 0.5526(8) 0.091(4) Uani 1 1 d . . .
H8A H 0.0684 0.7292 0.5892 0.109 Uiso 1 1 calc R . .
H8B H 0.049 0.7495 0.5012 0.109 Uiso 1 1 calc R . .
C9 C 0.2104(5) 0.9815(3) 0.6720(3) 0.0185(11) Uani 1 1 d . . .
C10 C 0.1789(5) 1.0284(3) 0.7127(3) 0.0222(12) Uani 1 1 d . . .
C11 C 0.1470(5) 1.0832(3) 0.7656(3) 0.0227(12) Uani 1 1 d . . .
C12 C 0.1228(5) 1.1661(4) 0.7522(4) 0.0291(14) Uani 1 1 d . . .
H12 H 0.1199 1.1932 0.7063 0.035 Uiso 1 1 calc R . .
C13 C 0.1039(5) 1.1995(4) 0.8220(4) 0.0332(15) Uani 1 1 d . . .
H13 H 0.0866 1.2522 0.8294 0.04 Uiso 1 1 calc R . .
C14 C 0.1160(5) 1.1383(4) 0.8780(4) 0.0312(14) Uani 1 1 d . . .
H14 H 0.1078 1.1439 0.9284 0.037 Uiso 1 1 calc R . .
C15 C 0.1425(5) 1.0674(4) 0.8441(3) 0.0274(13) Uani 1 1 d . . .
H15 H 0.155 1.0184 0.8686 0.033 Uiso 1 1 calc R . .
C16 C 0.4111(6) 1.2021(6) 0.8150(4) 0.052(2) Uani 1 1 d . . .
H16 H 0.4106 1.2295 0.7695 0.062 Uiso 1 1 calc R . .
C17 C 0.3925(6) 1.2351(4) 0.8842(4) 0.0382(16) Uani 1 1 d . . .
H17 H 0.3772 1.288 0.892 0.046 Uiso 1 1 calc R . .
C18 C 0.4012(6) 1.1744(4) 0.9387(4) 0.0378(16) Uani 1 1 d . . .
H18 H 0.3929 1.1801 0.9891 0.045 Uiso 1 1 calc R . .
C19 C 0.4245(6) 1.1034(4) 0.9043(5) 0.0463(18) Uani 1 1 d . . .
H19 H 0.4343 1.0539 0.9278 0.056 Uiso 1 1 calc R . .
C20 C 0.4305(6) 1.1207(6) 0.8274(5) 0.053(2) Uani 1 1 d . . .
H20 H 0.4448 1.0844 0.7915 0.064 Uiso 1 1 calc R . .
C21 C 0.4319(5) 0.9298(4) 0.6597(3) 0.0249(13) Uani 1 1 d . . .
C22 C 0.5315(5) 0.9507(4) 0.6856(3) 0.0264(13) Uani 1 1 d . . .
C23 C 0.8578(5) 0.9855(4) 0.7364(3) 0.0362(16) Uani 1 1 d . . .
H23 H 0.9368 0.9726 0.7396 0.043 Uiso 1 1 calc R . .
C24 C 0.8167(6) 1.0581(4) 0.7587(4) 0.0368(16) Uani 1 1 d . . .
H24 H 0.8636 1.1013 0.7794 0.044 Uiso 1 1 calc R . .
C25 C 0.6919(5) 1.0537(4) 0.7441(3) 0.0296(14) Uani 1 1 d . . .
H25 H 0.6425 1.0937 0.7538 0.036 Uiso 1 1 calc R . .
C26 C 0.6535(5) 0.9779(4) 0.7122(3) 0.0260(13) Uani 1 1 d . . .
C27 C 0.7581(5) 0.9351(4) 0.7082(3) 0.0347(15) Uani 1 1 d . . .
H27 H 0.7605 0.8835 0.6904 0.042 Uiso 1 1 calc R . .
C28 C 0.7168(7) 0.9844(6) 0.9199(4) 0.058(2) Uani 1 1 d . . .
H28 H 0.6667 1.0243 0.9288 0.069 Uiso 1 1 calc R . .
C29 C 0.6813(8) 0.9103(7) 0.8887(5) 0.068(3) Uani 1 1 d . . .
H29 H 0.6033 0.8921 0.8731 0.081 Uiso 1 1 calc R . .
C30 C 0.7845(10) 0.8669(5) 0.8846(5) 0.071(3) Uani 1 1 d . . .
H30 H 0.7869 0.8156 0.8662 0.085 Uiso 1 1 calc R . .
C31 C 0.8826(7) 0.9173(5) 0.9140(4) 0.054(2) Uani 1 1 d . . .
H31 H 0.962 0.905 0.9184 0.064 Uiso 1 1 calc R . .
C32 C 0.8393(7) 0.9887(5) 0.9353(4) 0.0471(19) Uani 1 1 d . . .
H32 H 0.8855 1.0321 0.9564 0.057 Uiso 1 1 calc R . .
C100 C 0.3354(5) 0.1126(3) 0.5663(3) 0.0272(13) Uani 1 1 d . . .
H100 H 0.3281 0.0728 0.6049 0.033 Uiso 1 1 calc R . .
C200 C 0.7321(6) 0.1499(4) 0.1849(4) 0.0355(15) Uani 1 1 d . . .
H200 H 0.7242 0.1033 0.2161 0.043 Uiso 1 1 calc R . .
Fe1 Fe 0.26872(7) 1.14996(5) 0.84257(5) 0.02231(18) Uani 1 1 d . . .
Fe2 Fe 0.76819(7) 0.96727(5) 0.82002(4) 0.02332(19) Uani 1 1 d . . .
Pt1 Pt 0.265261(17) 0.901796(12) 0.606300(11) 0.01674(7) Uani 1 1 d . . .
Cl1 Cl 0.44770(16) 0.17926(11) 0.60945(10) 0.0438(4) Uani 1 1 d . . .
Cl2 Cl 0.37225(19) 0.06473(11) 0.48818(10) 0.0488(5) Uani 1 1 d . . .
Cl3 Cl 0.19941(17) 0.16242(15) 0.53522(14) 0.0689(6) Uani 1 1 d . . .
Cl4 Cl 0.64329(17) 0.13604(13) 0.08997(10) 0.0505(5) Uani 1 1 d . . .
Cl5 Cl 0.6826(2) 0.23295(13) 0.22637(12) 0.0700(7) Uani 1 1 d . . .
Cl6 Cl 0.88161(17) 0.16077(13) 0.18453(14) 0.0632(6) Uani 1 1 d . . .

loop_
_atom_site_aniso_label
_atom_site_aniso_U_11
_atom_site_aniso_U_22
_atom_site_aniso_U_33
_atom_site_aniso_U_23
_atom_site_aniso_U_13
_atom_site_aniso_U_12
C1 0.013(3) 0.072(5) 0.027(3) -0.003(3) -0.009(2) 0.000(3)
C2 0.010(3) 0.042(4) 0.042(4) -0.014(3) 0.007(3) -0.012(3)
C3 0.036(5) 0.274(18) 0.027(4) 0.025(7) -0.002(4) 0.006(8)
C4 0.081(6) 0.047(4) 0.018(3) -0.006(3) 0.013(4) 0.002(4)
C5 0.027(3) 0.036(4) 0.029(3) -0.016(3) 0.019(3) -0.009(3)
C6 0.028(3) 0.033(3) 0.029(3) -0.007(3) 0.010(3) 0.008(3)
C7 0.068(5) 0.030(4) 0.051(4) -0.002(3) 0.037(4) -0.006(4)
C8 0.044(5) 0.036(5) 0.196(12) -0.027(6) 0.038(6) -0.028(4)
C9 0.017(3) 0.020(3) 0.017(3) -0.001(2) 0.001(2) -0.004(2)
C10 0.018(3) 0.026(3) 0.020(3) -0.001(2) 0.000(2) -0.007(2)
C11 0.015(3) 0.025(3) 0.026(3) -0.007(2) 0.004(2) -0.005(2)
C12 0.022(3) 0.036(4) 0.027(3) 0.001(3) 0.002(3) 0.005(3)
C13 0.020(3) 0.037(4) 0.041(4) -0.012(3) 0.004(3) 0.010(3)
C14 0.019(3) 0.042(4) 0.035(3) -0.007(3) 0.012(3) 0.002(3)
C15 0.022(3) 0.029(3) 0.030(3) -0.001(3) 0.005(3) -0.004(3)
C16 0.029(4) 0.090(7) 0.035(4) 0.004(4) 0.005(3) -0.025(4)
C17 0.032(4) 0.037(4) 0.043(4) -0.013(3) 0.004(3) -0.010(3)
C18 0.028(4) 0.056(5) 0.026(3) -0.009(3) 0.000(3) -0.003(3)
C19 0.028(4) 0.041(4) 0.063(5) -0.003(4) -0.001(3) 0.004(3)
C20 0.018(3) 0.086(6) 0.060(5) -0.036(5) 0.015(3) -0.005(4)
C21 0.019(3) 0.032(3) 0.023(3) -0.004(2) 0.003(2) -0.002(2)
C22 0.022(3) 0.035(3) 0.020(3) -0.004(2) 0.003(2) -0.008(3)
C23 0.016(3) 0.067(5) 0.025(3) 0.012(3) 0.005(3) -0.004(3)
C24 0.026(3) 0.044(4) 0.036(4) 0.015(3) 0.000(3) -0.011(3)
C25 0.020(3) 0.030(3) 0.034(3) 0.012(3) -0.002(3) -0.005(3)
C26 0.013(3) 0.045(4) 0.018(3) 0.000(3) 0.000(2) -0.004(3)
C27 0.024(3) 0.056(4) 0.022(3) -0.005(3) 0.002(3) -0.004(3)
C28 0.050(5) 0.100(7) 0.025(4) 0.005(4) 0.013(4) 0.026(5)
C29 0.056(6) 0.109(8) 0.037(4) 0.033(5) 0.010(4) -0.026(6)
C30 0.119(9) 0.045(5) 0.044(5) 0.024(4) 0.011(5) 0.006(6)
C31 0.040(4) 0.090(7) 0.028(4) 0.024(4) 0.002(3) 0.020(4)
C32 0.049(5) 0.067(5) 0.018(3) -0.005(3) -0.006(3) 0.000(4)
C100 0.028(3) 0.026(3) 0.030(3) 0.000(2) 0.012(3) -0.004(2)
C200 0.043(4) 0.032(4) 0.030(3) 0.008(3) 0.006(3) 0.009(3)
Fe1 0.0185(4) 0.0275(4) 0.0212(4) -0.0067(3) 0.0056(3) -0.0007(3)
Fe2 0.0184(4) 0.0315(5) 0.0183(4) 0.0022(3) 0.0013(3) -0.0035(3)
Pt1 0.01420(11) 0.01997(11) 0.01573(10) -0.00111(9) 0.00314(7) -0.00203(9)
Cl1 0.0408(10) 0.0504(10) 0.0371(9) -0.0037(8) 0.0040(8) -0.0177(8)
Cl2 0.0758(13) 0.0390(10) 0.0376(9) -0.0075(8) 0.0253(9) -0.0086(9)
Cl3 0.0288(10) 0.0872(17) 0.0876(16) 0.0096(13) 0.0089(10) 0.0133(10)
Cl4 0.0487(11) 0.0670(13) 0.0324(9) 0.0034(9) 0.0039(8) -0.0086(9)
Cl5 0.1114(19) 0.0555(12) 0.0406(11) 0.0031(9) 0.0144(11) 0.0415(13)
Cl6 0.0348(10) 0.0690(14) 0.0797(15) 0.0247(12) 0.0028(10) 0.0001(10)

loop_
_atom_type_symbol
_atom_type_description
_atom_type_scat_dispersion_real
_atom_type_scat_dispersion_imag
_atom_type_scat_source
C C 0.0033 0.0016 'International Tables Vol C Tables 4.2.6.8 and 6.1.1.4'
H H 0 0 'International Tables Vol C Tables 4.2.6.8 and 6.1.1.4'
Fe Fe 0.3463 0.8444 'International Tables Vol C Tables 4.2.6.8 and 6.1.1.4'
Pt Pt -1.7033 8.3905 'International Tables Vol C Tables 4.2.6.8 and 6.1.1.4'
Cl Cl 0.1484 0.1585 'International Tables Vol C Tables 4.2.6.8 and 6.1.1.4'

loop_
_geom_angle_atom_site_label_1
_geom_angle_atom_site_label_2
_geom_angle_atom_site_label_3
_geom_angle
_geom_angle_site_symmetry_1
_geom_angle_site_symmetry_3
_geom_angle_publ_flag
C2 C1 C3 126.0(9) . . ?
C2 C1 Pt1 72.9(3) . . ?
C3 C1 Pt1 108.5(5) . . ?
C1 C2 C8 123.6(8) . . ?
C1 C2 Pt1 71.3(3) . . ?
C8 C2 Pt1 109.8(4) . . ?
C4 C3 C1 118.9(7) . . ?
C3 C4 C5 118.0(6) . . ?
C6 C5 C4 126.0(6) . . ?
C6 C5 Pt1 72.2(3) . . ?
C4 C5 Pt1 109.1(4) . . ?
C5 C6 C7 125.5(6) . . ?
C5 C6 Pt1 72.3(3) . . ?
C7 C6 Pt1 109.1(4) . . ?
C8 C7 C6 118.1(6) . . ?
C7 C8 C2 118.6(6) . . ?
C10 C9 Pt1 178.5(5) . . ?
C9 C10 C11 176.5(6) . . ?
C15 C11 C10 126.5(5) . . ?
C15 C11 C12 106.9(5) . . ?
C10 C11 C12 126.4(5) . . ?
C15 C11 Fe1 68.9(3) . . ?
C10 C11 Fe1 123.2(4) . . ?
C12 C11 Fe1 69.3(3) . . ?
C13 C12 C11 107.9(5) . . ?
C13 C12 Fe1 69.4(3) . . ?
C11 C12 Fe1 69.5(3) . . ?
C14 C13 C12 108.1(6) . . ?
C14 C13 Fe1 69.6(3) . . ?
C12 C13 Fe1 69.6(3) . . ?
C15 C14 C13 108.4(5) . . ?
C15 C14 Fe1 69.5(3) . . ?
C13 C14 Fe1 69.7(3) . . ?
C14 C15 C11 108.7(6) . . ?
C14 C15 Fe1 69.9(3) . . ?
C11 C15 Fe1 69.9(3) . . ?
C20 C16 C17 107.6(7) . . ?
C20 C16 Fe1 69.2(4) . . ?
C17 C16 Fe1 69.6(4) . . ?
C18 C17 C16 108.3(7) . . ?
C18 C17 Fe1 69.8(4) . . ?
C16 C17 Fe1 69.8(4) . . ?
C17 C18 C19 108.3(6) . . ?
C17 C18 Fe1 70.1(4) . . ?
C19 C18 Fe1 69.4(4) . . ?
C18 C19 C20 107.7(7) . . ?
C18 C19 Fe1 70.1(4) . . ?
C20 C19 Fe1 69.5(4) . . ?
C16 C20 C19 108.1(7) . . ?
C16 C20 Fe1 70.4(4) . . ?
C19 C20 Fe1 69.6(4) . . ?
C22 C21 Pt1 173.7(5) . . ?
C21 C22 C26 176.4(6) . . ?
C24 C23 C27 108.4(6) . . ?
C24 C23 Fe2 69.9(4) . . ?
C27 C23 Fe2 69.3(3) . . ?
C25 C24 C23 108.0(6) . . ?
C25 C24 Fe2 69.5(3) . . ?
C23 C24 Fe2 69.7(4) . . ?
C24 C25 C26 108.9(6) . . ?
C24 C25 Fe2 70.0(4) . . ?
C26 C25 Fe2 70.1(3) . . ?
C25 C26 C27 106.8(5) . . ?
C25 C26 C22 126.6(6) . . ?
C27 C26 C22 126.5(6) . . ?
C25 C26 Fe2 69.0(3) . . ?
C27 C26 Fe2 68.9(3) . . ?
C22 C26 Fe2 129.1(4) . . ?
C23 C27 C26 107.8(6) . . ?
C23 C27 Fe2 69.7(4) . . ?
C26 C27 Fe2 70.1(3) . . ?
C32 C28 C29 108.3(8) . . ?
C32 C28 Fe2 70.6(4) . . ?
C29 C28 Fe2 69.3(5) . . ?
C28 C29 C30 108.4(8) . . ?
C28 C29 Fe2 70.5(5) . . ?
C30 C29 Fe2 70.1(5) . . ?
C31 C30 C29 106.4(8) . . ?
C31 C30 Fe2 70.0(4) . . ?
C29 C30 Fe2 68.8(4) . . ?
C32 C31 C30 108.1(7) . . ?
C32 C31 Fe2 70.0(4) . . ?
C30 C31 Fe2 69.3(4) . . ?
C28 C32 C31 108.9(8) . . ?
C28 C32 Fe2 69.7(4) . . ?
C31 C32 Fe2 70.0(4) . . ?
Cl1 C100 Cl2 110.0(3) . . ?
Cl1 C100 Cl3 110.0(3) . . ?
Cl2 C100 Cl3 110.7(3) . . ?
Cl5 C200 Cl6 110.4(4) . . ?
Cl5 C200 Cl4 109.6(3) . . ?
Cl6 C200 Cl4 110.7(4) . . ?
C20 Fe1 C19 40.9(3) . . ?
C20 Fe1 C15 122.1(3) . . ?
C19 Fe1 C15 106.0(3) . . ?
C20 Fe1 C18 68.2(3) . . ?
C19 Fe1 C18 40.5(3) . . ?
C15 Fe1 C18 121.7(3) . . ?
C20 Fe1 C14 158.0(3) . . ?
C19 Fe1 C14 121.7(3) . . ?
C15 Fe1 C14 40.6(2) . . ?
C18 Fe1 C14 107.2(3) . . ?
C20 Fe1 C13 159.8(3) . . ?
C19 Fe1 C13 158.3(3) . . ?
C15 Fe1 C13 68.6(3) . . ?
C18 Fe1 C13 123.1(3) . . ?
C14 Fe1 C13 40.7(3) . . ?
C20 Fe1 C17 68.1(3) . . ?
C19 Fe1 C17 67.9(3) . . ?
C15 Fe1 C17 158.1(3) . . ?
C18 Fe1 C17 40.1(3) . . ?
C14 Fe1 C17 123.2(3) . . ?
C13 Fe1 C17 108.7(3) . . ?
C20 Fe1 C16 40.4(3) . . ?
C19 Fe1 C16 68.3(3) . . ?
C15 Fe1 C16 158.8(3) . . ?
C18 Fe1 C16 68.0(3) . . ?
C14 Fe1 C16 159.8(3) . . ?
C13 Fe1 C16 124.2(3) . . ?
C17 Fe1 C16 40.6(3) . . ?
C20 Fe1 C12 123.0(3) . . ?
C19 Fe1 C12 158.7(3) . . ?
C15 Fe1 C12 69.0(2) . . ?
C18 Fe1 C12 159.7(3) . . ?
C14 Fe1 C12 68.8(3) . . ?
C13 Fe1 C12 41.0(2) . . ?
C17 Fe1 C12 124.2(3) . . ?
C16 Fe1 C12 108.5(3) . . ?
C20 Fe1 C11 106.6(3) . . ?
C19 Fe1 C11 121.5(3) . . ?
C15 Fe1 C11 41.2(2) . . ?
C18 Fe1 C11 157.7(3) . . ?
C14 Fe1 C11 69.0(2) . . ?
C13 Fe1 C11 69.2(2) . . ?
C17 Fe1 C11 160.0(3) . . ?
C16 Fe1 C11 123.0(3) . . ?
C12 Fe1 C11 41.2(2) . . ?
C29 Fe2 C28 40.2(4) . . ?
C29 Fe2 C30 41.2(4) . . ?
C28 Fe2 C30 68.4(4) . . ?
C29 Fe2 C27 123.3(4) . . ?
C28 Fe2 C27 159.1(3) . . ?
C30 Fe2 C27 107.6(3) . . ?
C29 Fe2 C25 122.9(3) . . ?
C28 Fe2 C25 107.6(3) . . ?
C30 Fe2 C25 159.7(4) . . ?
C27 Fe2 C25 68.7(3) . . ?
C29 Fe2 C31 68.2(3) . . ?
C28 Fe2 C31 67.5(3) . . ?
C30 Fe2 C31 40.6(4) . . ?
C27 Fe2 C31 123.7(3) . . ?
C25 Fe2 C31 157.9(3) . . ?
C29 Fe2 C23 159.8(4) . . ?
C28 Fe2 C23 158.5(4) . . ?
C30 Fe2 C23 123.0(4) . . ?
C27 Fe2 C23 40.9(3) . . ?
C25 Fe2 C23 68.1(3) . . ?
C31 Fe2 C23 108.2(3) . . ?
C29 Fe2 C32 67.4(4) . . ?
C28 Fe2 C32 39.7(3) . . ?
C30 Fe2 C32 67.9(4) . . ?
C27 Fe2 C32 159.7(3) . . ?
C25 Fe2 C32 122.5(3) . . ?
C31 Fe2 C32 40.0(3) . . ?
C23 Fe2 C32 123.5(3) . . ?
C29 Fe2 C24 158.5(4) . . ?
C28 Fe2 C24 122.7(4) . . ?
C30 Fe2 C24 158.6(4) . . ?
C27 Fe2 C24 68.7(3) . . ?
C25 Fe2 C24 40.4(2) . . ?
C31 Fe2 C24 122.6(3) . . ?
C23 Fe2 C24 40.4(3) . . ?
C32 Fe2 C24 107.8(3) . . ?
C29 Fe2 C26 107.5(3) . . ?
C28 Fe2 C26 122.7(3) . . ?
C30 Fe2 C26 123.2(3) . . ?
C27 Fe2 C26 41.0(2) . . ?
C25 Fe2 C26 40.9(2) . . ?
C31 Fe2 C26 160.0(3) . . ?
C23 Fe2 C26 68.7(2) . . ?
C32 Fe2 C26 158.2(3) . . ?
C24 Fe2 C26 68.7(2) . . ?
C21 Pt1 C9 88.6(2) . . ?
C21 Pt1 C1 159.2(3) . . ?
C9 Pt1 C1 91.2(2) . . ?
C21 Pt1 C2 164.9(2) . . ?
C9 Pt1 C2 92.5(2) . . ?
C1 Pt1 C2 35.8(2) . . ?
C21 Pt1 C6 94.2(2) . . ?
C9 Pt1 C6 162.6(2) . . ?
C1 Pt1 C6 92.2(3) . . ?
C2 Pt1 C6 80.4(2) . . ?
C21 Pt1 C5 93.0(2) . . ?
C9 Pt1 C5 161.6(2) . . ?
C1 Pt1 C5 80.9(2) . . ?
C2 Pt1 C5 90.7(2) . . ?
C6 Pt1 C5 35.5(2) . . ?

loop_
_geom_bond_atom_site_label_1
_geom_bond_atom_site_label_2
_geom_bond_distance
_geom_bond_site_symmetry_2
_geom_bond_publ_flag
C1 C2 1.359(9) . ?
C1 C3 1.491(11) . ?
C1 Pt1 2.201(6) . ?
C2 C8 1.504(10) . ?
C2 Pt1 2.221(5) . ?
C3 C4 1.448(12) . ?
C4 C5 1.490(9) . ?
C5 C6 1.359(8) . ?
C5 Pt1 2.226(5) . ?
C6 C7 1.496(9) . ?
C6 Pt1 2.225(6) . ?
C7 C8 1.434(11) . ?
C9 C10 1.190(8) . ?
C9 Pt1 1.990(5) . ?
C10 C11 1.434(8) . ?
C11 C15 1.433(8) . ?
C11 C12 1.437(8) . ?
C11 Fe1 2.042(5) . ?
C12 C13 1.428(8) . ?
C12 Fe1 2.040(6) . ?
C13 C14 1.417(9) . ?
C13 Fe1 2.037(6) . ?
C14 C15 1.410(9) . ?
C14 Fe1 2.035(6) . ?
C15 Fe1 2.030(6) . ?
C16 C20 1.404(12) . ?
C16 C17 1.414(10) . ?
C16 Fe1 2.040(7) . ?
C17 C18 1.397(10) . ?
C17 Fe1 2.038(6) . ?
C18 C19 1.404(10) . ?
C18 Fe1 2.034(6) . ?
C19 C20 1.415(11) . ?
C19 Fe1 2.026(7) . ?
C20 Fe1 2.025(7) . ?
C21 C22 1.187(8) . ?
C21 Pt1 1.988(6) . ?
C22 C26 1.452(8) . ?
C23 C24 1.409(10) . ?
C23 C27 1.424(9) . ?
C23 Fe2 2.039(6) . ?
C24 C25 1.409(8) . ?
C24 Fe2 2.042(6) . ?
C25 C26 1.428(9) . ?
C25 Fe2 2.035(6) . ?
C26 C27 1.431(9) . ?
C26 Fe2 2.049(5) . ?
C27 Fe2 2.034(6) . ?
C28 C32 1.382(11) . ?
C28 C29 1.391(13) . ?
C28 Fe2 2.029(7) . ?
C29 C30 1.423(14) . ?
C29 Fe2 2.013(7) . ?
C30 C31 1.414(12) . ?
C30 Fe2 2.031(8) . ?
C31 C32 1.396(11) . ?
C31 Fe2 2.039(7) . ?
C32 Fe2 2.040(6) . ?
C100 Cl1 1.749(6) . ?
C100 Cl2 1.750(6) . ?
C100 Cl3 1.753(6) . ?
C200 Cl5 1.748(7) . ?
C200 Cl6 1.749(7) . ?
C200 Cl4 1.759(6) . ?
